data_7038066
loop_
_publ_author_name
'Patel, Saket'
'Meenakshi, ?'
'Hodage, Ananda S.'
'Verma, Ajay'
'Agrawal, Shailendra'
'Yadav, Abhimanyu'
'Kumar, Sangit'

_publ_section_title
;
 Synthesis and structural characterization of monomeric mercury(ii)
 selenolate complexes derived from 2-phenylbenzamide ligands.
;
_journal_issue 9
_journal_name_full 'Dalton transactions (Cambridge, England : 2003)'
_journal_page_first 4030
_journal_page_last 4040
_journal_paper_doi 10.1039/c5dt04356e
_journal_volume 45
_journal_year 2016
_chemical_formula_moiety 'C26  H36  Hg1    N2  O2  Se2'
_chemical_formula_sum 'C26 H36 Hg N2 O2 Se2'
_chemical_formula_weight 767.08
_chemical_name_systematic
;
 ?
;
_space_group_IT_number 14
_symmetry_cell_setting monoclinic
_symmetry_Int_Tables_number 14
_symmetry_space_group_name_Hall '-P 2ybc'
_symmetry_space_group_name_H-M 'P 1 21/c 1'
_atom_sites_solution_hydrogens geom
_audit_conform_dict_location ftp://ftp.iucr.org/pub/cif_core.dic
_audit_conform_dict_name cif_core.dic
_audit_conform_dict_version 2.4.3
_audit_creation_date 2015-03-04T23:09:20-00:00
_audit_creation_method 'WinGX routine CIF_UPDATE'
_audit_update_record
;
2016-01-13 deposited with the CCDC.
2016-01-18 downloaded from the CCDC.
;
_cell_angle_alpha 90
_cell_angle_beta 99.456(3)
_cell_angle_gamma 90
_cell_formula_units_Z 2
_cell_length_a 7.5402(6)
_cell_length_b 13.4630(8)
_cell_length_c 14.1093(12)
_cell_measurement_reflns_used 36
_cell_measurement_temperature 296(2)
_cell_measurement_theta_max 25.721
_cell_measurement_theta_min 2.739
_cell_measurement_wavelength 0.71073
_cell_volume 1412.83(19)
_computing_cell_refinement 'Bruker SAINT'
_computing_data_collection 'Bruker APEX2'
_computing_data_reduction 'Bruker SAINT'
_computing_molecular_graphics 'Ortep for Windows (Farrugia, 2012)'
_computing_publication_material 'WinGX publication routines (Farrugia, 2012)'
_computing_structure_refinement 'SHELXL-2014 (Sheldrick, 2014)'
_computing_structure_solution 'SHELXS-97 (Sheldrick 2008)'
_diffrn_ambient_temperature 296(2)
_diffrn_measured_fraction_theta_full 1
_diffrn_measured_fraction_theta_max 0.998
_diffrn_measurement_device_type 'Bruker APEX-II CCD'
_diffrn_measurement_method '\f and \w scans'
_diffrn_radiation_probe x-ray
_diffrn_radiation_type MoK\a
_diffrn_radiation_wavelength 0.71073
_diffrn_reflns_av_R_equivalents 0.0501
_diffrn_reflns_laue_measured_fraction_full 1
_diffrn_reflns_laue_measured_fraction_max 0.998
_diffrn_reflns_limit_h_max 9
_diffrn_reflns_limit_h_min -9
_diffrn_reflns_limit_k_max 16
_diffrn_reflns_limit_k_min -16
_diffrn_reflns_limit_l_max 17
_diffrn_reflns_limit_l_min -16
_diffrn_reflns_number 12457
_diffrn_reflns_point_group_measured_fraction_full 1
_diffrn_reflns_point_group_measured_fraction_max 0.998
_diffrn_reflns_theta_full 25.242
_diffrn_reflns_theta_max 25.721
_diffrn_reflns_theta_min 2.739
_exptl_absorpt_coefficient_mu 8.047
_exptl_absorpt_correction_type none
_exptl_crystal_colour Yellow
_exptl_crystal_density_diffrn 1.803
_exptl_crystal_density_method 'not measured'
_exptl_crystal_description char
_exptl_crystal_F_000 740
_exptl_crystal_size_max 0.2
_exptl_crystal_size_mid 0.1
_exptl_crystal_size_min 0.1
_refine_diff_density_max 0.496
_refine_diff_density_min -0.349
_refine_diff_density_rms 0.093
_refine_ls_extinction_method none
_refine_ls_goodness_of_fit_ref 1.017
_refine_ls_hydrogen_treatment constr
_refine_ls_matrix_type full
_refine_ls_number_constraints 0
_refine_ls_number_parameters 155
_refine_ls_number_reflns 2695
_refine_ls_number_restraints 0
_refine_ls_restrained_S_all 1.017
_refine_ls_R_factor_all 0.0461
_refine_ls_R_factor_gt 0.0267
_refine_ls_shift/su_max 0
_refine_ls_shift/su_mean 0
_refine_ls_structure_factor_coef Fsqd
_refine_ls_weighting_details 'w=1/[\s^2^(Fo^2^)+(0.0209P)^2^+0.0969P] where P=(Fo^2^+2Fc^2^)/3'
_refine_ls_weighting_scheme calc
_refine_ls_wR_factor_gt 0.0472
_refine_ls_wR_factor_ref 0.0521
_reflns_number_gt 2074
_reflns_number_total 2695
_reflns_threshold_expression 'I > 2\s(I)'
_cod_data_source_file c5dt04356e2.cif
_cod_data_source_block Saket_02
_cod_depositor_comments 'Adding full bibliography for 7038063--7038068.cif.'
_cod_original_sg_symbol_H-M 'P 21/c'
_cod_database_code 7038066

loop_
_symmetry_equiv_pos_as_xyz
'x, y, z'
'-x, y+1/2, -z+1/2'
'-x, -y, -z'
'x, -y-1/2, z-1/2'

loop_
_atom_site_label
_atom_site_type_symbol
_atom_site_fract_x
_atom_site_fract_y
_atom_site_fract_z
_atom_site_U_iso_or_equiv
_atom_site_adp_type
_atom_site_occupancy
_atom_site_calc_flag
Hg1 Hg 0 0.5 0.5 0.03856(8) Uani 1 d
Se1 Se 0.15944(6) 0.37476(3) 0.60522(3) 0.05114(13) Uani 1 d
O1 O 0.1121(3) 0.64904(17) 0.6416(2) 0.0450(7) Uani 1 d
N1 N 0.4110(4) 0.6259(2) 0.6831(2) 0.0326(7) Uani 1 d
C6 C 0.2020(5) 0.5258(3) 0.7572(3) 0.0359(9) Uani 1 d
C7 C 0.2398(5) 0.6047(2) 0.6878(3) 0.0324(9) Uani 1 d
C1 C 0.1525(5) 0.4282(3) 0.7307(3) 0.0352(9) Uani 1 d
C11 C 0.4576(5) 0.7139(2) 0.6297(3) 0.0441(11) Uani 1 d
H11 H 0.5919 0.7165 0.6388 0.053 Uiso 1 calc
C8 C 0.5613(5) 0.5630(3) 0.7292(3) 0.0397(10) Uani 1 d
H8 H 0.5068 0.5032 0.7552 0.048 Uiso 1 calc
C5 C 0.2062(6) 0.5540(3) 0.8520(3) 0.0521(12) Uani 1 d
H5 H 0.2375 0.6204 0.8704 0.063 Uiso 1 calc
C10 C 0.6738(6) 0.5258(3) 0.6570(4) 0.0640(14) Uani 1 d
H10A H 0.5947 0.5 0.6003 0.096 Uiso 1 calc
H10B H 0.7537 0.4728 0.6861 0.096 Uiso 1 calc
H10C H 0.7459 0.5806 0.638 0.096 Uiso 1 calc
C2 C 0.1077(5) 0.3629(3) 0.7995(3) 0.0496(11) Uani 1 d
H2 H 0.0696 0.2973 0.7816 0.06 Uiso 1 calc
C13 C 0.3973(6) 0.8094(3) 0.6722(4) 0.0689(16) Uani 1 d
H13A H 0.2657 0.8111 0.6636 0.103 Uiso 1 calc
H13B H 0.4407 0.8665 0.6396 0.103 Uiso 1 calc
H13C H 0.4465 0.8122 0.7409 0.103 Uiso 1 calc
C12 C 0.3927(7) 0.7071(3) 0.5221(3) 0.0689(14) Uani 1 d
H12A H 0.4306 0.6435 0.4981 0.103 Uiso 1 calc
H12B H 0.4444 0.7617 0.4897 0.103 Uiso 1 calc
H12C H 0.2612 0.7117 0.5091 0.103 Uiso 1 calc
C4 C 0.1662(6) 0.4882(4) 0.9201(4) 0.0670(14) Uani 1 d
H4 H 0.1719 0.5089 0.9849 0.08 Uiso 1 calc
C3 C 0.1184(6) 0.3933(4) 0.8941(4) 0.0650(14) Uani 1 d
H3 H 0.0922 0.3476 0.9412 0.078 Uiso 1 calc
C9 C 0.6741(6) 0.6143(4) 0.8134(3) 0.0710(15) Uani 1 d
H9A H 0.7276 0.6744 0.791 0.107 Uiso 1 calc
H9B H 0.7697 0.5694 0.843 0.107 Uiso 1 calc
H9C H 0.598 0.6323 0.8608 0.107 Uiso 1 calc

loop_
_atom_site_aniso_label
_atom_site_aniso_U_11
_atom_site_aniso_U_22
_atom_site_aniso_U_33
_atom_site_aniso_U_23
_atom_site_aniso_U_13
_atom_site_aniso_U_12
Hg1 0.03959(13) 0.04072(12) 0.03388(14) 0.00024(11) 0.00163(9) 0.00107(10)
Se1 0.0676(3) 0.0379(2) 0.0448(3) -0.0013(2) -0.0002(2) 0.0129(2)
O1 0.0344(16) 0.0414(15) 0.0545(19) 0.0048(13) -0.0066(14) -0.0006(12)
N1 0.0284(17) 0.0305(15) 0.0391(19) 0.0000(15) 0.0057(14) -0.0014(13)
C6 0.025(2) 0.050(2) 0.033(2) -0.0016(17) 0.0059(17) 0.0000(15)
C7 0.034(2) 0.0314(19) 0.032(2) -0.0113(17) 0.0045(18) 0.0001(16)
C1 0.0202(19) 0.046(2) 0.038(2) 0.0051(19) -0.0007(18) 0.0033(16)
C11 0.037(2) 0.033(2) 0.062(3) 0.0081(19) 0.006(2) -0.0046(16)
C8 0.031(2) 0.033(2) 0.056(3) 0.0087(19) 0.009(2) 0.0012(16)
C5 0.046(3) 0.067(3) 0.045(3) -0.010(2) 0.011(2) -0.006(2)
C10 0.045(3) 0.066(3) 0.084(4) -0.002(3) 0.019(3) 0.018(2)
C2 0.030(2) 0.052(3) 0.067(3) 0.019(2) 0.008(2) -0.0006(18)
C13 0.063(3) 0.031(2) 0.109(5) -0.012(3) 0.002(3) -0.003(2)
C12 0.086(4) 0.064(3) 0.059(4) 0.019(3) 0.017(3) -0.009(3)
C4 0.055(3) 0.109(4) 0.039(3) 0.004(3) 0.016(2) 0.000(3)
C3 0.053(3) 0.098(4) 0.051(3) 0.028(3) 0.026(3) 0.005(3)
C9 0.054(3) 0.092(4) 0.061(4) 0.002(3) -0.008(3) 0.000(3)

loop_
_atom_type_symbol
_atom_type_description
_atom_type_scat_dispersion_real
_atom_type_scat_dispersion_imag
_atom_type_scat_source
C C 0.0033 0.0016 'International Tables Vol C Tables 4.2.6.8 and 6.1.1.4'
H H 0 0 'International Tables Vol C Tables 4.2.6.8 and 6.1.1.4'
N N 0.0061 0.0033 'International Tables Vol C Tables 4.2.6.8 and 6.1.1.4'
O O 0.0106 0.006 'International Tables Vol C Tables 4.2.6.8 and 6.1.1.4'
Se Se -0.0929 2.2259 'International Tables Vol C Tables 4.2.6.8 and 6.1.1.4'
Hg Hg -2.3894 9.2266 'International Tables Vol C Tables 4.2.6.8 and 6.1.1.4'

loop_
_geom_angle_atom_site_label_1
_geom_angle_atom_site_label_2
_geom_angle_atom_site_label_3
_geom_angle
_geom_angle_site_symmetry_1
Se1 Hg1 Se1 179.999(13) 3_566
C1 Se1 Hg1 102.58(10) .
C7 N1 C11 120.7(3) .
C7 N1 C8 122.3(3) .
C11 N1 C8 117.1(3) .
C5 C6 C1 118.6(4) .
C5 C6 C7 117.3(3) .
C1 C6 C7 124.0(4) .
O1 C7 N1 123.5(3) .
O1 C7 C6 118.3(3) .
N1 C7 C6 118.2(3) .
C2 C1 C6 119.4(4) .
C2 C1 Se1 117.0(3) .
C6 C1 Se1 123.5(3) .
N1 C11 C13 111.4(4) .
N1 C11 C12 113.4(3) .
C13 C11 C12 112.2(4) .
N1 C11 H11 106.4 .
C13 C11 H11 106.4 .
C12 C11 H11 106.4 .
N1 C8 C9 112.1(3) .
N1 C8 C10 111.6(4) .
C9 C8 C10 112.0(4) .
N1 C8 H8 106.9 .
C9 C8 H8 106.9 .
C10 C8 H8 106.9 .
C4 C5 C6 121.6(4) .
C4 C5 H5 119.2 .
C6 C5 H5 119.2 .
C8 C10 H10A 109.5 .
C8 C10 H10B 109.5 .
H10A C10 H10B 109.5 .
C8 C10 H10C 109.5 .
H10A C10 H10C 109.5 .
H10B C10 H10C 109.5 .
C3 C2 C1 120.2(4) .
C3 C2 H2 119.9 .
C1 C2 H2 119.9 .
C11 C13 H13A 109.5 .
C11 C13 H13B 109.5 .
H13A C13 H13B 109.5 .
C11 C13 H13C 109.5 .
H13A C13 H13C 109.5 .
H13B C13 H13C 109.5 .
C11 C12 H12A 109.5 .
C11 C12 H12B 109.5 .
H12A C12 H12B 109.5 .
C11 C12 H12C 109.5 .
H12A C12 H12C 109.5 .
H12B C12 H12C 109.5 .
C3 C4 C5 119.6(5) .
C3 C4 H4 120.2 .
C5 C4 H4 120.2 .
C4 C3 C2 120.5(5) .
C4 C3 H3 119.7 .
C2 C3 H3 119.7 .
C8 C9 H9A 109.5 .
C8 C9 H9B 109.5 .
H9A C9 H9B 109.5 .
C8 C9 H9C 109.5 .
H9A C9 H9C 109.5 .
H9B C9 H9C 109.5 .

loop_
_geom_bond_atom_site_label_1
_geom_bond_atom_site_label_2
_geom_bond_distance
_geom_bond_site_symmetry_2
Hg1 Se1 2.4301(4) 3_566
Hg1 Se1 2.4301(4) .
Se1 C1 1.919(4) .
O1 C7 1.225(4) .
N1 C7 1.334(4) .
N1 C11 1.477(4) .
N1 C8 1.478(4) .
C6 C5 1.385(6) .
C6 C1 1.401(5) .
C6 C7 1.504(5) .
C1 C2 1.392(5) .
C11 C13 1.519(5) .
C11 C12 1.520(6) .
C11 H11 1 .
C8 C9 1.510(5) .
C8 C10 1.513(6) .
C8 H8 1 .
C5 C4 1.377(6) .
C5 H5 0.95 .
C10 H10A 0.98 .
C10 H10B 0.98 .
C10 H10C 0.98 .
C2 C3 1.386(6) .
C2 H2 0.95 .
C13 H13A 0.98 .
C13 H13B 0.98 .
C13 H13C 0.98 .
C12 H12A 0.98 .
C12 H12B 0.98 .
C12 H12C 0.98 .
C4 C3 1.361(6) .
C4 H4 0.95 .
C3 H3 0.95 .
C9 H9A 0.98 .
C9 H9B 0.98 .
C9 H9C 0.98 .
